data_2208729
loop_
_publ_author_name
'Chun-Lin Ni'
'Ming-Guo Liu'

_publ_section_title
;
 1-(2-Chlorobenzyl)-2-methylpyridinium
 bis(maleonitriledithiolato)nickelate(III)
;
_journal_coeditor_code SJ2027
_journal_issue 4
_journal_name_full 'Acta Crystallographica Section E'
_journal_page_first m936
_journal_page_last m938
_journal_paper_doi 10.1107/S1600536806010993
_journal_volume 62
_journal_year 2006
_chemical_formula_iupac '(C13 H13 Cl N)][Ni (C4 N2 S2)2]'
_chemical_formula_moiety 'C13 H13 Cl N +, C8 N4 Ni S4 -'
_chemical_formula_sum 'C21 H13 Cl N5 Ni S4'
_chemical_formula_weight 557.76
_chemical_name_systematic
;
1-(2-Chlorobenzyl)-2-methylpyridinium) bis(maleonitriledithiolate)
nickel(III)
;
_space_group_IT_number 14
_symmetry_cell_setting monoclinic
_symmetry_space_group_name_Hall '-P 2yn'
_symmetry_space_group_name_H-M 'P 1 21/n 1'
_atom_sites_solution_hydrogens geom
_atom_sites_solution_primary direct
_atom_sites_solution_secondary difmap
_audit_creation_method SHELXL-97
_cell_angle_alpha 90.00
_cell_angle_beta 103.7000(10)
_cell_angle_gamma 90.00
_cell_formula_units_Z 4
_cell_length_a 6.99500(10)
_cell_length_b 26.658(5)
_cell_length_c 13.013(3)
_cell_measurement_reflns_used 977
_cell_measurement_temperature 293(2)
_cell_measurement_theta_max 24.36
_cell_measurement_theta_min 2.80
_cell_volume 2357.5(7)
_computing_cell_refinement 'SAINT (Bruker, 2000)'
_computing_data_collection 'SMART (Bruker, 2000)'
_computing_data_reduction SAINT
_computing_molecular_graphics SHELXTL
_computing_publication_material SHELXTL
_computing_structure_refinement SHELXTL
_computing_structure_solution 'SHELXTL (Bruker, 2000)'
_diffrn_ambient_temperature 293(2)
_diffrn_measured_fraction_theta_full 0.996
_diffrn_measured_fraction_theta_max 0.996
_diffrn_measurement_device_type 'Bruker SMART APEX CCD area-detector'
_diffrn_measurement_method '\f and \w scans'
_diffrn_radiation_monochromator graphite
_diffrn_radiation_source 'sealed tube'
_diffrn_radiation_type MoK\a
_diffrn_radiation_wavelength 0.71073
_diffrn_reflns_av_R_equivalents 0.0692
_diffrn_reflns_av_sigmaI/netI 0.0615
_diffrn_reflns_limit_h_max 8
_diffrn_reflns_limit_h_min -8
_diffrn_reflns_limit_k_max 31
_diffrn_reflns_limit_k_min -28
_diffrn_reflns_limit_l_max 15
_diffrn_reflns_limit_l_min -14
_diffrn_reflns_number 11580
_diffrn_reflns_theta_full 25.00
_diffrn_reflns_theta_max 25.00
_diffrn_reflns_theta_min 1.78
_diffrn_standards_number 0
_exptl_absorpt_coefficient_mu 1.310
_exptl_absorpt_correction_T_max 0.770
_exptl_absorpt_correction_T_min 0.682
_exptl_absorpt_correction_type multi-scan
_exptl_absorpt_process_details '(SADABS; Bruker, 2000)'
_exptl_crystal_colour black
_exptl_crystal_density_diffrn 1.571
_exptl_crystal_density_method 'not measured'
_exptl_crystal_description block
_exptl_crystal_F_000 1132
_exptl_crystal_size_max 0.4
_exptl_crystal_size_mid 0.25
_exptl_crystal_size_min 0.2
_refine_diff_density_max 0.500
_refine_diff_density_min -0.357
_refine_ls_extinction_method none
_refine_ls_goodness_of_fit_ref 1.039
_refine_ls_hydrogen_treatment constr
_refine_ls_matrix_type full
_refine_ls_number_parameters 290
_refine_ls_number_reflns 4141
_refine_ls_number_restraints 0
_refine_ls_restrained_S_all 1.039
_refine_ls_R_factor_all 0.0774
_refine_ls_R_factor_gt 0.0591
_refine_ls_shift/su_max <0.001
_refine_ls_shift/su_mean <0.001
_refine_ls_structure_factor_coef Fsqd
_refine_ls_weighting_details 'calc w=1/[\s^2^(Fo^2^)+(0.0800P)^2^+1.2000P] where P=(Fo^2^+2Fc^2^)/3'
_refine_ls_weighting_scheme calc
_refine_ls_wR_factor_gt 0.1463
_refine_ls_wR_factor_ref 0.1571
_reflns_number_gt 3364
_reflns_number_total 4141
_reflns_threshold_expression I>2\s(I)
_cod_data_source_file sj2027.cif
_cod_data_source_block I
_cod_original_cell_volume 2357.5(8)
_cod_original_sg_symbol_H-M 'P 21/n '
_cod_database_code 2208729
_cod_database_fobs_code 2208729

loop_
_symmetry_equiv_pos_as_xyz
'x, y, z'
'-x+1/2, y+1/2, -z+1/2'
'-x, -y, -z'
'x-1/2, -y-1/2, z-1/2'

loop_
_atom_site_type_symbol
_atom_site_label
_atom_site_fract_x
_atom_site_fract_y
_atom_site_fract_z
_atom_site_U_iso_or_equiv
_atom_site_adp_type
_atom_site_calc_flag
_atom_site_refinement_flags
_atom_site_occupancy
Ni Ni1 0.20130(9) 0.02370(2) 0.43111(4) 0.0423(2) Uani d . 1
Cl Cl1 0.9482(2) 0.09158(7) 0.96539(17) 0.0928(6) Uani d . 1
S S1 0.22787(19) 0.09234(4) 0.51987(10) 0.0484(3) Uani d . 1
S S2 0.0970(2) 0.06190(5) 0.28295(10) 0.0524(3) Uani d . 1
S S3 0.1927(2) -0.04437(5) 0.34274(10) 0.0551(4) Uani d . 1
S S4 0.29778(19) -0.01483(5) 0.57829(9) 0.0497(3) Uani d . 1
N N1 0.1630(9) 0.22900(19) 0.4812(4) 0.0834(16) Uani d . 1
N N2 -0.0250(10) 0.1887(2) 0.1728(5) 0.0919(18) Uani d . 1
N N3 0.2877(9) -0.1796(2) 0.3737(5) 0.0926(18) Uani d . 1
N N4 0.4247(8) -0.14105(19) 0.6896(4) 0.0789(15) Uani d . 1
N N5 0.4045(7) 0.18378(15) 0.8720(4) 0.0572(11) Uani d . 1
C C1 0.1552(8) 0.1887(2) 0.4560(4) 0.0560(13) Uani d . 1
C C2 0.1496(7) 0.13708(17) 0.4233(4) 0.0456(11) Uani d . 1
C C3 0.0919(7) 0.12355(17) 0.3205(4) 0.0454(11) Uani d . 1
C C4 0.0269(9) 0.1604(2) 0.2386(5) 0.0615(14) Uani d . 1
C C5 0.2754(9) -0.1398(2) 0.4032(5) 0.0631(14) Uani d . 1
C C6 0.2638(7) -0.08920(17) 0.4381(4) 0.0480(12) Uani d . 1
C C7 0.3114(7) -0.07622(17) 0.5423(4) 0.0445(11) Uani d . 1
C C8 0.3749(8) -0.11265(19) 0.6244(4) 0.0533(12) Uani d . 1
C C9 0.3743(8) 0.07761(19) 0.8421(5) 0.0641(15) Uani d . 1
H H9 0.2657 0.0984 0.8193 0.077 Uiso calc R 1
C C10 0.3505(10) 0.0264(2) 0.8351(5) 0.0683(16) Uani d . 1
H H10 0.2265 0.0125 0.8089 0.082 Uiso calc R 1
C C11 0.5123(11) -0.0038(2) 0.8672(4) 0.0687(17) Uani d . 1
H H11 0.4974 -0.0385 0.8620 0.082 Uiso calc R 1
C C12 0.6932(10) 0.0159(2) 0.9064(4) 0.0640(15) Uani d . 1
H H12 0.8019 -0.0051 0.9268 0.077 Uiso calc R 1
C C13 0.7152(8) 0.0667(2) 0.9157(4) 0.0580(13) Uani d . 1
C C14 0.5577(8) 0.09867(19) 0.8825(4) 0.0556(13) Uani d . 1
C C15 0.5910(8) 0.1552(2) 0.8865(5) 0.0684(16) Uani d . 1
H H15A 0.6770 0.1640 0.9541 0.082 Uiso calc R 1
H H15B 0.6565 0.1646 0.8315 0.082 Uiso calc R 1
C C16 0.3278(10) 0.2031(2) 0.7753(5) 0.0743(17) Uani d . 1
H H16 0.3917 0.1985 0.7209 0.089 Uiso calc R 1
C C17 0.1596(11) 0.2289(2) 0.7579(6) 0.086(2) Uani d . 1
H H17 0.1058 0.2421 0.6913 0.103 Uiso calc R 1
C C18 0.0658(10) 0.2358(2) 0.8385(6) 0.0775(18) Uani d . 1
H H18 -0.0521 0.2535 0.8258 0.093 Uiso calc R 1
C C19 0.1436(9) 0.2172(2) 0.9357(6) 0.0702(16) Uani d . 1
H H19 0.0814 0.2225 0.9906 0.084 Uiso calc R 1
C C20 0.3197(9) 0.18967(18) 0.9533(4) 0.0608(14) Uani d . 1
C C21 0.4088(11) 0.1680(3) 1.0561(5) 0.087(2) Uani d . 1
H H21A 0.4083 0.1321 1.0506 0.130 Uiso calc R 1
H H21B 0.3350 0.1780 1.1062 0.130 Uiso calc R 1
H H21C 0.5418 0.1797 1.0793 0.130 Uiso calc R 1

loop_
_atom_site_aniso_label
_atom_site_aniso_U_11
_atom_site_aniso_U_22
_atom_site_aniso_U_33
_atom_site_aniso_U_12
_atom_site_aniso_U_13
_atom_site_aniso_U_23
Ni1 0.0448(4) 0.0417(4) 0.0407(4) -0.0001(3) 0.0104(3) 0.0008(2)
Cl1 0.0586(10) 0.0884(12) 0.1225(16) 0.0103(8) 0.0037(10) -0.0010(10)
S1 0.0510(8) 0.0474(7) 0.0449(7) 0.0025(6) 0.0074(6) -0.0033(5)
S2 0.0682(9) 0.0458(7) 0.0414(7) 0.0000(6) 0.0095(6) 0.0011(5)
S3 0.0728(9) 0.0491(7) 0.0425(7) 0.0051(6) 0.0118(6) -0.0022(5)
S4 0.0574(8) 0.0509(7) 0.0415(7) 0.0028(6) 0.0131(6) 0.0018(5)
N1 0.111(5) 0.049(3) 0.081(4) 0.010(3) 0.005(3) -0.010(3)
N2 0.134(5) 0.075(4) 0.071(4) 0.032(3) 0.033(4) 0.027(3)
N3 0.115(5) 0.056(3) 0.100(4) 0.004(3) 0.013(4) -0.013(3)
N4 0.082(4) 0.074(3) 0.078(4) 0.005(3) 0.012(3) 0.031(3)
N5 0.058(3) 0.044(2) 0.073(3) -0.008(2) 0.022(2) -0.013(2)
C1 0.056(3) 0.052(3) 0.057(3) 0.005(2) 0.007(3) 0.002(2)
C2 0.041(3) 0.042(3) 0.056(3) -0.001(2) 0.014(2) -0.004(2)
C3 0.044(3) 0.044(3) 0.050(3) -0.001(2) 0.014(2) 0.005(2)
C4 0.073(4) 0.059(3) 0.057(3) 0.008(3) 0.024(3) 0.002(3)
C5 0.065(4) 0.053(3) 0.069(4) 0.004(3) 0.011(3) 0.003(3)
C6 0.045(3) 0.043(3) 0.056(3) 0.005(2) 0.013(2) -0.001(2)
C7 0.035(3) 0.051(3) 0.049(3) 0.001(2) 0.013(2) 0.007(2)
C8 0.052(3) 0.052(3) 0.057(3) -0.005(2) 0.015(3) 0.004(3)
C9 0.058(4) 0.051(3) 0.078(4) 0.002(3) 0.005(3) -0.007(3)
C10 0.084(4) 0.060(3) 0.061(4) -0.013(3) 0.017(3) -0.009(3)
C11 0.113(6) 0.045(3) 0.047(3) -0.003(3) 0.018(3) -0.006(2)
C12 0.082(4) 0.061(4) 0.050(3) 0.019(3) 0.016(3) 0.004(3)
C13 0.071(4) 0.056(3) 0.048(3) 0.008(3) 0.016(3) 0.002(2)
C14 0.056(3) 0.055(3) 0.057(3) 0.002(3) 0.015(3) -0.005(2)
C15 0.055(4) 0.057(3) 0.096(5) 0.004(3) 0.023(3) -0.006(3)
C16 0.101(5) 0.055(3) 0.067(4) 0.008(3) 0.019(4) 0.012(3)
C17 0.101(5) 0.063(4) 0.094(5) 0.015(4) 0.022(4) 0.018(3)
C18 0.075(4) 0.049(3) 0.109(6) 0.011(3) 0.023(4) 0.008(3)
C19 0.071(4) 0.048(3) 0.095(5) 0.002(3) 0.027(4) -0.002(3)
C20 0.078(4) 0.040(3) 0.059(3) -0.019(3) 0.005(3) 0.001(2)
C21 0.108(5) 0.087(5) 0.060(4) -0.017(4) 0.011(4) -0.003(3)

loop_
_atom_type_symbol
_atom_type_description
_atom_type_scat_dispersion_real
_atom_type_scat_dispersion_imag
_atom_type_scat_source
C C 0.0033 0.0016 'International Tables Vol C Tables 4.2.6.8 and 6.1.1.4'
H H 0.0000 0.0000 'International Tables Vol C Tables 4.2.6.8 and 6.1.1.4'
N N 0.0061 0.0033 'International Tables Vol C Tables 4.2.6.8 and 6.1.1.4'
S S 0.1246 0.1234 'International Tables Vol C Tables 4.2.6.8 and 6.1.1.4'
Cl Cl 0.1484 0.1585 'International Tables Vol C Tables 4.2.6.8 and 6.1.1.4'
Ni Ni 0.3393 1.1124 'International Tables Vol C Tables 4.2.6.8 and 6.1.1.4'

loop_
_geom_angle_atom_site_label_1
_geom_angle_atom_site_label_2
_geom_angle_atom_site_label_3
_geom_angle
_geom_angle_publ_flag
S1 Ni1 S2 92.66(5) y
S3 Ni1 S2 87.68(5) y
S4 Ni1 S3 92.10(5) ?
S4 Ni1 S1 87.64(5) y
S3 Ni1 S1 176.66(6) y
S4 Ni1 S2 178.59(6) y
C2 S1 Ni1 103.01(17) y
C3 S2 Ni1 102.94(17) y
C6 S3 Ni1 103.66(17) y
C7 S4 Ni1 103.94(17) y
C20 N5 C16 122.7(5) ?
C20 N5 C15 120.1(5) ?
C16 N5 C15 117.2(5) ?
N1 C1 C2 178.7(6) ?
C3 C2 C1 122.0(4) ?
C3 C2 S1 120.4(4) ?
C1 C2 S1 117.6(4) ?
C2 C3 C4 121.2(5) ?
C2 C3 S2 121.0(4) ?
C4 C3 S2 117.8(4) ?
N2 C4 C3 178.8(7) ?
N3 C5 C6 178.2(7) ?
C7 C6 C5 122.4(5) ?
C7 C6 S3 120.4(4) ?
C5 C6 S3 117.2(4) ?
C6 C7 C8 121.9(5) ?
C6 C7 S4 119.9(4) ?
C8 C7 S4 118.1(4) ?
N4 C8 C7 179.4(6) ?
C10 C9 C14 120.9(6) ?
C10 C9 H9 119.5 ?
C14 C9 H9 119.5 ?
C11 C10 C9 119.0(6) ?
C11 C10 H10 120.5 ?
C9 C10 H10 120.5 ?
C12 C11 C10 121.1(5) ?
C12 C11 H11 119.4 ?
C10 C11 H11 119.4 ?
C11 C12 C13 119.6(6) ?
C11 C12 H12 120.2 ?
C13 C12 H12 120.2 ?
C12 C13 C14 121.4(6) ?
C12 C13 Cl1 119.3(5) ?
C14 C13 Cl1 119.3(4) y
C13 C14 C9 117.9(5) ?
C13 C14 C15 119.8(5) ?
C9 C14 C15 122.3(5) y
N5 C15 C14 112.4(4) y
N5 C15 H15A 109.1 ?
C14 C15 H15A 109.1 ?
N5 C15 H15B 109.1 ?
C14 C15 H15B 109.1 ?
H15A C15 H15B 107.9 ?
C17 C16 N5 119.6(6) ?
C17 C16 H16 120.2 ?
N5 C16 H16 120.2 ?
C16 C17 C18 120.1(7) ?
C16 C17 H17 120.0 ?
C18 C17 H17 120.0 ?
C19 C18 C17 120.4(6) ?
C19 C18 H18 119.8 ?
C17 C18 H18 119.8 ?
C18 C19 C20 119.2(6) ?
C18 C19 H19 120.4 ?
C20 C19 H19 120.4 ?
N5 C20 C19 117.9(5) ?
N5 C20 C21 120.4(6) y
C19 C20 C21 121.6(6) ?
C20 C21 H21A 109.5 ?
C20 C21 H21B 109.5 ?
H21A C21 H21B 109.5 ?
C20 C21 H21C 109.5 ?
H21A C21 H21C 109.5 ?
H21B C21 H21C 109.5 ?

loop_
_geom_bond_atom_site_label_1
_geom_bond_atom_site_label_2
_geom_bond_distance
_geom_bond_publ_flag
Ni1 S1 2.1484(13) y
Ni1 S2 2.1496(14) y
Ni1 S3 2.1416(14) y
Ni1 S4 2.1369(14) y
S1 C2 1.725(5) y
S2 C3 1.717(5) y
S3 C6 1.710(5) y
S4 C7 1.711(5) y
N1 C1 1.122(7) y
N2 C4 1.135(7) y
N3 C5 1.140(7) y
N4 C8 1.129(7) y
N5 C20 1.338(7) ?
N5 C16 1.348(8) ?
N5 C15 1.485(7) y
C14 C15 1.523(7) y
C1 C2 1.438(7) y
C2 C3 1.352(7) y
C3 C4 1.441(7) y
C5 C6 1.431(7) y
C6 C7 1.363(7) y
C7 C8 1.434(7) y
Cl1 C13 1.737(6) y
C9 C10 1.376(7) ?
C9 C14 1.385(8) ?
C9 H9 0.9300 ?
C10 C11 1.372(8) ?
C10 H10 0.9300 ?
C11 C12 1.353(8) ?
C11 H11 0.9300 ?
C12 C13 1.365(7) ?
C12 H12 0.9300 ?
C13 C14 1.379(7) ?
C15 H15A 0.9700 ?
C15 H15B 0.9700 ?
C16 C17 1.334(9) ?
C16 H16 0.9300 ?
C17 C18 1.374(9) ?
C17 H17 0.9300 ?
C18 C19 1.349(9) ?
C18 H18 0.9300 ?
C19 C20 1.405(8) ?
C19 H19 0.9300 ?
C20 C21 1.455(8) ?
C21 H21A 0.9600 ?
C21 H21B 0.9600 ?
C21 H21C 0.9600 ?
